data_4026567
loop_
_publ_author_name
'Saumen Hajra'
'Debarshi Sinha'

_publ_contact_author_address
;Department of Chemistry, Indian Institute of Technology,
Kharagpur 721 302, India
;
_publ_contact_author_email 'shajra @ chem.iitkgp.ernet.in'
_publ_contact_author_name 'Prof. Saumen Hajra'
_publ_contact_author_phone '+91 - 3222 - 283340 '
_publ_section_title
;
 Catalytic Enantioselective Aziridoarylation of Aryl Cinnamyl Ethers
 toward Synthesis of trans-3-Amino-4-arylchromans
;
_journal_name_full 'Journal of Organic Chemistry'
_journal_page_first 7334
_journal_page_last 7340
_journal_paper_doi 10.1021/jo200711s
_journal_volume 76
_journal_year 2011
_chemical_formula_sum 'C45 H40 Cl0 Cu0 N4 O13 S2'
_chemical_formula_weight 908.93
_chemical_name_systematic
;
 ?
;
_space_group_IT_number 2
_symmetry_cell_setting triclinic
_symmetry_space_group_name_Hall '-P 1'
_symmetry_space_group_name_H-M 'P -1'
_atom_sites_solution_hydrogens geom
_atom_sites_solution_primary direct
_atom_sites_solution_secondary difmap
_audit_creation_method SHELXL-97
_cell_angle_alpha 103.451(5)
_cell_angle_beta 104.397(5)
_cell_angle_gamma 90.407(5)
_cell_formula_units_Z 2
_cell_length_a 11.534(5)
_cell_length_b 14.383(5)
_cell_length_c 15.388(5)
_cell_measurement_reflns_used 4582
_cell_measurement_temperature 293(2)
_cell_volume 2399.1(15)
_computing_structure_refinement 'SHELXL-97 (Sheldrick, 1997)'
_diffrn_ambient_temperature 293(2)
_diffrn_measured_fraction_theta_full 0.985
_diffrn_measured_fraction_theta_max 0.985
_diffrn_radiation_monochromator graphite
_diffrn_radiation_source 'fine-focus sealed tube'
_diffrn_radiation_type MoK\a
_diffrn_radiation_wavelength 0.71073
_diffrn_reflns_av_R_equivalents 0.0676
_diffrn_reflns_av_sigmaI/netI 0.0619
_diffrn_reflns_limit_h_max 10
_diffrn_reflns_limit_h_min -11
_diffrn_reflns_limit_k_max 13
_diffrn_reflns_limit_k_min -13
_diffrn_reflns_limit_l_max 15
_diffrn_reflns_limit_l_min -14
_diffrn_reflns_number 17497
_diffrn_reflns_theta_full 20.29
_diffrn_reflns_theta_max 20.29
_diffrn_reflns_theta_min 1.41
_exptl_absorpt_coefficient_mu 0.176
_exptl_absorpt_correction_type none
_exptl_crystal_colour white
_exptl_crystal_density_diffrn 1.258
_exptl_crystal_description needle
_exptl_crystal_F_000 948
_exptl_crystal_size_max 0.25
_exptl_crystal_size_mid 0.15
_exptl_crystal_size_min 0.13
_refine_diff_density_max 0.832
_refine_diff_density_min -0.245
_refine_diff_density_rms 0.099
_refine_ls_extinction_method none
_refine_ls_goodness_of_fit_ref 1.089
_refine_ls_hydrogen_treatment constr
_refine_ls_matrix_type full
_refine_ls_number_parameters 553
_refine_ls_number_reflns 4582
_refine_ls_number_restraints 0
_refine_ls_restrained_S_all 1.089
_refine_ls_R_factor_all 0.1331
_refine_ls_R_factor_gt 0.0897
_refine_ls_shift/su_max 0.069
_refine_ls_shift/su_mean 0.002
_refine_ls_structure_factor_coef Fsqd
_refine_ls_weighting_details 'calc w=1/[\s^2^(Fo^2^)+(0.1967P)^2^+1.2554P] where P=(Fo^2^+2Fc^2^)/3'
_refine_ls_weighting_scheme calc
_refine_ls_wR_factor_gt 0.2580
_refine_ls_wR_factor_ref 0.3039
_reflns_number_gt 2941
_reflns_number_total 4582
_reflns_threshold_expression >2sigma(I)
_cod_data_source_file jo200711s_si_002.cif
_cod_data_source_block 3b
_cod_database_code 4026567

loop_
_symmetry_equiv_pos_as_xyz
'x, y, z'
'-x, -y, -z'

loop_
_atom_site_label
_atom_site_type_symbol
_atom_site_fract_x
_atom_site_fract_y
_atom_site_fract_z
_atom_site_U_iso_or_equiv
_atom_site_adp_type
_atom_site_occupancy
_atom_site_symmetry_multiplicity
_atom_site_calc_flag
_atom_site_refinement_flags
S001 S 0.94334(18) 0.15928(15) 0.07465(14) 0.0558(7) Uani 1 1 d .
S002 S 0.44254(18) -0.11929(15) 0.07361(14) 0.0574(8) Uani 1 1 d .
O003 O 0.5559(4) -0.0665(4) 0.0917(4) 0.0707(16) Uani 1 1 d .
O004 O 0.3847(4) -0.1717(4) -0.0183(3) 0.0661(16) Uani 1 1 d .
O005 O 0.8854(5) 0.1638(4) -0.0177(3) 0.0643(15) Uani 1 1 d .
O006 O 1.0567(5) 0.1185(4) 0.0937(4) 0.0700(16) Uani 1 1 d .
O007 O 0.4185(5) 0.2133(4) 0.2054(4) 0.0740(17) Uani 1 1 d .
O1 O 0.9231(5) -0.1077(4) 0.2089(4) 0.0759(18) Uani 1 1 d .
N2 N 0.3500(5) -0.0466(4) 0.1066(4) 0.0532(17) Uani 1 1 d .
H2 H 0.2751 -0.0600 0.0792 0.064 Uiso 1 1 calc R
N4 N 0.8512(5) 0.1011(4) 0.1081(4) 0.0527(17) Uani 1 1 d .
H4 H 0.7763 0.0989 0.0804 0.063 Uiso 1 1 calc R
C2 C 0.8857(6) 0.0509(5) 0.1829(5) 0.049(2) Uani 1 1 d .
H200 H 0.9676 0.0736 0.2194 0.059 Uiso 1 1 calc R
C7 C 0.3167(7) 0.1524(6) 0.3038(5) 0.054(2) Uani 1 1 d .
C4 C 0.8116(7) 0.1738(6) 0.2987(5) 0.053(2) Uani 1 1 d .
C8 C 0.3834(6) 0.0419(5) 0.1809(5) 0.050(2) Uani 1 1 d .
H8 H 0.4660 0.0396 0.2166 0.060 Uiso 1 1 calc R
C5 C 0.3184(7) -0.0251(6) 0.3007(5) 0.051(2) Uani 1 1 d .
C1 C 0.3017(6) 0.0501(5) 0.2446(5) 0.050(2) Uani 1 1 d .
H1 H 0.2192 0.0399 0.2056 0.060 Uiso 1 1 calc R
C3 C 0.8015(6) 0.0700(5) 0.2460(5) 0.052(2) Uani 1 1 d .
H3 H 0.7195 0.0560 0.2064 0.062 Uiso 1 1 calc R
C6 C 0.3721(7) 0.2267(7) 0.2819(6) 0.061(2) Uani 1 1 d .
C020 C 0.4645(8) -0.2016(6) 0.1437(6) 0.060(2) Uani 1 1 d .
C021 C 0.9598(8) 0.2769(6) 0.1435(6) 0.061(2) Uani 1 1 d .
C022 C 0.3772(7) 0.1257(6) 0.1369(6) 0.061(2) Uani 1 1 d .
H02A H 0.4262 0.1157 0.0931 0.074 Uiso 1 1 calc R
H02B H 0.2950 0.1301 0.1033 0.074 Uiso 1 1 calc R
C023 C 0.8828(8) -0.0555(6) 0.1393(6) 0.062(2) Uani 1 1 d .
H02C H 0.8016 -0.0788 0.1042 0.074 Uiso 1 1 calc R
H02D H 0.9339 -0.0659 0.0969 0.074 Uiso 1 1 calc R
C024 C 0.4259(8) -0.0340(6) 0.3593(6) 0.069(2) Uani 1 1 d .
H024 H 0.4912 0.0076 0.3654 0.082 Uiso 1 1 calc R
C025 C 0.2242(8) -0.0875(7) 0.2952(6) 0.074(3) Uani 1 1 d .
H025 H 0.1495 -0.0840 0.2559 0.088 Uiso 1 1 calc R
C026 C 0.8216(7) 0.0002(6) 0.3060(6) 0.059(2) Uani 1 1 d .
C027 C 0.3884(8) 0.3200(7) 0.3365(7) 0.072(3) Uani 1 1 d .
H027 H 0.4280 0.3676 0.3207 0.087 Uiso 1 1 calc R
C028 C 0.8789(7) -0.0836(7) 0.2857(6) 0.064(2) Uani 1 1 d .
C029 C 0.9122(8) 0.2151(7) 0.3661(7) 0.080(3) Uani 1 1 d .
H029 H 0.9789 0.1795 0.3776 0.096 Uiso 1 1 calc R
C030 C 0.8649(9) 0.3300(7) 0.1434(7) 0.091(3) Uani 1 1 d .
H030 H 0.7892 0.3034 0.1084 0.109 Uiso 1 1 calc R
C031 C 0.7152(7) 0.2306(7) 0.2832(6) 0.069(3) Uani 1 1 d .
H031 H 0.6457 0.2053 0.2376 0.083 Uiso 1 1 calc R
C032 C 0.3467(10) -0.1623(6) 0.4052(6) 0.071(3) Uani 1 1 d .
C034 C 0.2728(8) 0.1782(7) 0.3821(6) 0.073(3) Uani 1 1 d .
H034 H 0.2327 0.1313 0.3985 0.087 Uiso 1 1 calc R
C035 C 0.7206(9) 0.3226(7) 0.3334(7) 0.082(3) Uani 1 1 d .
H035 H 0.6553 0.3595 0.3218 0.099 Uiso 1 1 calc R
C036 N 0.9994(17) 0.5659(10) 0.2975(9) 0.144(5) Uani 1 1 d .
C037 C 0.4405(9) -0.1026(7) 0.4096(6) 0.072(3) Uani 1 1 d .
H037 H 0.5157 -0.1081 0.4471 0.086 Uiso 1 1 calc R
C038 C 0.9168(9) 0.3066(7) 0.4165(7) 0.090(3) Uani 1 1 d .
H038 H 0.9861 0.3322 0.4622 0.108 Uiso 1 1 calc R
C039 C 0.4935(15) -0.3342(8) 0.2453(7) 0.096(4) Uani 1 1 d .
C040 C 0.2866(9) 0.2701(9) 0.4360(7) 0.090(3) Uani 1 1 d .
H040 H 0.2562 0.2848 0.4878 0.108 Uiso 1 1 calc R
C041 C 0.7815(9) 0.0153(7) 0.3873(7) 0.086(3) Uani 1 1 d .
H041 H 0.7406 0.0693 0.4042 0.103 Uiso 1 1 calc R
C042 C 0.3459(10) 0.3407(8) 0.4129(8) 0.093(3) Uani 1 1 d .
H042 H 0.3568 0.4028 0.4499 0.111 Uiso 1 1 calc R
C043 C 0.2390(9) -0.1539(7) 0.3463(7) 0.083(3) Uani 1 1 d .
H043 H 0.1738 -0.1951 0.3410 0.099 Uiso 1 1 calc R
C044 C 0.8229(12) 0.3611(7) 0.4016(7) 0.087(3) Uani 1 1 d .
C045 C 0.3634(11) -0.2388(7) 0.4639(7) 0.106(4) Uani 1 1 d .
C046 C 0.3681(10) -0.2559(7) 0.1448(7) 0.093(3) Uani 1 1 d .
H046 H 0.2920 -0.2470 0.1108 0.112 Uiso 1 1 calc R
C047 C 0.5758(10) -0.2121(7) 0.1953(7) 0.093(3) Uani 1 1 d .
H047 H 0.6412 -0.1738 0.1955 0.111 Uiso 1 1 calc R
C048 C 0.8985(9) -0.1473(7) 0.3421(8) 0.084(3) Uani 1 1 d .
H048 H 0.9370 -0.2028 0.3254 0.101 Uiso 1 1 calc R
C049 C 1.0714(10) 0.3159(8) 0.1947(8) 0.103(4) Uani 1 1 d .
H049 H 1.1366 0.2782 0.1951 0.124 Uiso 1 1 calc R
C050 C 0.8635(11) -0.1304(9) 0.4181(9) 0.107(4) Uani 1 1 d .
H050 H 0.8792 -0.1723 0.4567 0.128 Uiso 1 1 calc R
C051 C 0.8023(12) -0.0489(11) 0.4413(7) 0.116(4) Uani 1 1 d .
H051 H 0.7751 -0.0380 0.4946 0.139 Uiso 1 1 calc R
C052 C 0.5921(12) -0.2794(10) 0.2473(8) 0.113(4) Uani 1 1 d .
H052 H 0.6678 -0.2874 0.2827 0.135 Uiso 1 1 calc R
C053 C 0.3818(13) -0.3235(8) 0.1956(9) 0.113(4) Uani 1 1 d .
H053 H 0.3162 -0.3612 0.1959 0.136 Uiso 1 1 calc R
C054 C 0.8780(13) 0.4247(9) 0.1950(9) 0.117(4) Uani 1 1 d .
H054 H 0.8127 0.4620 0.1967 0.141 Uiso 1 1 calc R
C057 C 0.9936(16) 0.4599(8) 0.2435(8) 0.107(4) Uani 1 1 d .
C058 C 1.0892(13) 0.4081(11) 0.2447(10) 0.133(5) Uani 1 1 d .
H058 H 1.1654 0.4343 0.2788 0.160 Uiso 1 1 calc R
C059 C 0.8254(12) 0.4671(8) 0.4616(9) 0.137(5) Uani 1 1 d .
O5 O 1.0992(15) 0.6017(8) 0.3253(9) 0.213(7) Uani 1 1 d .
O6 O 0.9085(16) 0.6037(9) 0.3044(11) 0.215(7) Uani 1 1 d .
N6 N 0.5060(19) -0.4106(8) 0.3026(8) 0.144(5) Uani 1 1 d .
O8 O 0.6073(14) -0.4237(9) 0.3390(9) 0.224(7) Uani 1 1 d .
O9 O 0.4166(16) -0.4553(9) 0.3026(10) 0.208(7) Uani 1 1 d .
O101 O 0.437(3) 0.408(2) 0.051(2) 0.491(18) Uiso 1 1 d .
O102 O -0.057(3) -0.383(2) 0.051(3) 0.54(2) Uiso 1 1 d .
C103 C -0.248(5) -0.366(4) -0.001(3) 0.53(3) Uiso 1 1 d .

loop_
_atom_site_aniso_label
_atom_site_aniso_U_11
_atom_site_aniso_U_22
_atom_site_aniso_U_33
_atom_site_aniso_U_23
_atom_site_aniso_U_13
_atom_site_aniso_U_12
S001 0.0487(14) 0.0656(16) 0.0531(15) 0.0156(11) 0.0119(11) 0.0040(11)
S002 0.0511(14) 0.0669(16) 0.0523(15) 0.0119(12) 0.0120(11) 0.0055(12)
O003 0.048(3) 0.083(4) 0.078(4) 0.010(3) 0.020(3) -0.003(3)
O004 0.063(4) 0.080(4) 0.046(3) 0.003(3) 0.008(3) 0.006(3)
O005 0.066(4) 0.077(4) 0.051(4) 0.022(3) 0.011(3) 0.005(3)
O006 0.052(3) 0.087(4) 0.076(4) 0.027(3) 0.020(3) 0.015(3)
O007 0.088(4) 0.059(4) 0.085(4) 0.020(4) 0.038(4) 0.002(3)
O1 0.086(4) 0.057(4) 0.094(5) 0.027(4) 0.030(4) 0.027(3)
N2 0.047(4) 0.060(4) 0.047(4) 0.007(3) 0.008(3) 0.002(3)
N4 0.041(4) 0.068(5) 0.048(4) 0.014(3) 0.009(3) -0.001(3)
C2 0.045(5) 0.058(6) 0.043(5) 0.018(4) 0.004(4) 0.003(4)
C7 0.055(5) 0.058(6) 0.054(5) 0.021(5) 0.017(4) 0.012(4)
C4 0.059(6) 0.057(6) 0.043(5) 0.010(4) 0.018(5) 0.004(5)
C8 0.043(5) 0.056(6) 0.048(5) 0.010(4) 0.011(4) -0.006(4)
C5 0.051(5) 0.056(5) 0.049(5) 0.015(4) 0.019(4) 0.010(5)
C1 0.042(5) 0.062(6) 0.047(5) 0.022(5) 0.006(4) 0.004(4)
C3 0.040(5) 0.060(6) 0.051(5) 0.009(5) 0.008(4) -0.004(4)
C6 0.060(5) 0.063(7) 0.065(6) 0.016(5) 0.023(5) 0.014(5)
C020 0.056(6) 0.058(6) 0.061(6) 0.007(4) 0.011(5) 0.004(5)
C021 0.055(6) 0.060(6) 0.063(6) 0.017(5) 0.007(5) 0.002(5)
C022 0.069(6) 0.066(6) 0.056(5) 0.020(5) 0.024(5) 0.014(5)
C023 0.069(6) 0.055(6) 0.067(6) 0.017(5) 0.026(5) 0.011(5)
C024 0.059(6) 0.070(6) 0.071(6) 0.025(5) -0.001(5) 0.000(5)
C025 0.061(6) 0.087(7) 0.083(7) 0.038(6) 0.020(5) 0.000(6)
C026 0.053(5) 0.060(6) 0.062(6) 0.016(5) 0.011(4) 0.006(5)
C027 0.081(6) 0.049(7) 0.093(7) 0.019(6) 0.032(6) 0.015(5)
C028 0.062(6) 0.076(7) 0.054(6) 0.008(5) 0.019(5) -0.003(5)
C029 0.065(6) 0.066(7) 0.086(7) -0.004(6) -0.002(6) 0.013(5)
C030 0.081(7) 0.055(7) 0.121(9) 0.000(6) 0.018(6) -0.005(6)
C031 0.049(5) 0.072(7) 0.086(7) 0.021(6) 0.012(5) 0.015(5)
C032 0.100(8) 0.067(7) 0.054(6) 0.021(5) 0.028(6) 0.011(6)
C034 0.081(7) 0.080(8) 0.072(6) 0.026(6) 0.038(5) 0.021(5)
C035 0.090(8) 0.071(8) 0.084(7) 0.005(6) 0.031(6) 0.045(6)
C036 0.194(17) 0.103(14) 0.113(9) 0.032(9) -0.008(10) -0.027(11)
C037 0.079(7) 0.077(7) 0.065(6) 0.037(5) 0.011(5) 0.006(6)
C038 0.085(7) 0.060(7) 0.090(7) -0.014(6) -0.012(6) 0.021(6)
C039 0.145(12) 0.066(8) 0.069(7) 0.015(6) 0.013(8) 0.034(8)
C040 0.107(8) 0.084(8) 0.086(7) 0.008(7) 0.050(6) 0.025(7)
C041 0.110(8) 0.090(7) 0.072(7) 0.027(6) 0.045(6) 0.015(6)
C042 0.107(8) 0.071(8) 0.093(8) 0.006(6) 0.025(7) 0.033(7)
C043 0.074(7) 0.089(8) 0.098(8) 0.047(6) 0.023(6) -0.003(6)
C044 0.118(9) 0.069(7) 0.071(7) 0.006(6) 0.029(7) 0.017(7)
C045 0.163(10) 0.081(7) 0.100(8) 0.055(6) 0.048(7) 0.029(7)
C046 0.095(9) 0.087(8) 0.102(8) 0.055(7) 0.000(6) 0.015(7)
C047 0.086(8) 0.083(8) 0.091(8) 0.030(6) -0.018(6) 0.008(6)
C048 0.102(8) 0.079(7) 0.084(8) 0.040(7) 0.027(6) 0.011(6)
C049 0.102(9) 0.059(8) 0.112(9) 0.000(6) -0.020(7) -0.009(6)
C050 0.130(10) 0.096(10) 0.108(10) 0.062(8) 0.021(8) 0.015(8)
C051 0.159(12) 0.139(12) 0.074(8) 0.058(8) 0.043(8) -0.008(10)
C052 0.102(10) 0.103(10) 0.108(10) 0.035(8) -0.026(8) 0.021(8)
C053 0.115(11) 0.100(10) 0.130(11) 0.047(8) 0.026(9) 0.003(8)
C054 0.144(12) 0.074(9) 0.142(11) 0.018(8) 0.059(10) 0.020(8)
C057 0.154(13) 0.059(9) 0.079(8) 0.010(6) -0.013(8) -0.044(9)
C058 0.114(10) 0.101(12) 0.146(12) 0.037(10) -0.045(9) 0.013(9)
C059 0.175(12) 0.081(8) 0.130(10) -0.019(7) 0.036(9) 0.050(8)
O5 0.261(16) 0.092(8) 0.210(13) -0.001(7) -0.039(11) -0.039(9)
O6 0.250(17) 0.089(9) 0.276(16) -0.010(8) 0.064(13) 0.007(9)
N6 0.250(19) 0.063(8) 0.106(9) 0.030(7) 0.010(11) 0.046(10)
O8 0.269(15) 0.176(11) 0.211(13) 0.113(10) -0.028(11) 0.087(11)
O9 0.300(19) 0.114(10) 0.224(13) 0.102(9) 0.034(12) 0.005(10)

loop_
_atom_type_symbol
_atom_type_description
_atom_type_scat_dispersion_real
_atom_type_scat_dispersion_imag
_atom_type_scat_source
C C 0.0033 0.0016 'International Tables Vol C Tables 4.2.6.8 and 6.1.1.4'
H H 0.0000 0.0000 'International Tables Vol C Tables 4.2.6.8 and 6.1.1.4'
N N 0.0061 0.0033 'International Tables Vol C Tables 4.2.6.8 and 6.1.1.4'
O O 0.0106 0.0060 'International Tables Vol C Tables 4.2.6.8 and 6.1.1.4'
S S 0.1246 0.1234 'International Tables Vol C Tables 4.2.6.8 and 6.1.1.4'
Cl Cl 0.1484 0.1585 'International Tables Vol C Tables 4.2.6.8 and 6.1.1.4'
Cu Cu 0.3201 1.2651 'International Tables Vol C Tables 4.2.6.8 and 6.1.1.4'

loop_
_geom_angle_atom_site_label_1
_geom_angle_atom_site_label_2
_geom_angle_atom_site_label_3
_geom_angle
O005 S001 O006 120.0(3)
O005 S001 N4 106.6(3)
O006 S001 N4 108.0(3)
O005 S001 C021 106.9(4)
O006 S001 C021 108.1(4)
N4 S001 C021 106.6(4)
O004 S002 O003 119.8(3)
O004 S002 N2 106.7(3)
O003 S002 N2 108.2(3)
O004 S002 C020 107.1(4)
O003 S002 C020 107.0(4)
N2 S002 C020 107.4(4)
C6 O007 C022 115.1(6)
C028 O1 C023 116.7(6)
C8 N2 S002 124.7(5)
C2 N4 S001 124.5(5)
N4 C2 C3 110.9(6)
N4 C2 C023 108.1(6)
C3 C2 C023 110.7(6)
C6 C7 C034 115.5(8)
C6 C7 C1 122.1(7)
C034 C7 C1 122.3(8)
C029 C4 C031 116.9(8)
C029 C4 C3 122.5(8)
C031 C4 C3 120.5(8)
N2 C8 C1 110.3(6)
N2 C8 C022 108.2(6)
C1 C8 C022 111.8(6)
C024 C5 C025 116.8(8)
C024 C5 C1 122.3(7)
C025 C5 C1 120.9(7)
C8 C1 C7 108.4(6)
C8 C1 C5 113.3(6)
C7 C1 C5 113.4(6)
C026 C3 C4 114.2(6)
C026 C3 C2 108.5(6)
C4 C3 C2 112.3(6)
O007 C6 C7 122.7(8)
O007 C6 C027 114.7(8)
C7 C6 C027 122.6(8)
C047 C020 C046 120.1(9)
C047 C020 S002 121.1(8)
C046 C020 S002 118.8(7)
C030 C021 C049 119.8(9)
C030 C021 S001 120.6(7)
C049 C021 S001 119.6(8)
O007 C022 C8 110.8(6)
O1 C023 C2 110.7(6)
C5 C024 C037 121.9(8)
C043 C025 C5 120.8(8)
C028 C026 C041 115.3(8)
C028 C026 C3 123.0(8)
C041 C026 C3 121.6(8)
C042 C027 C6 119.3(9)
O1 C028 C048 115.4(9)
O1 C028 C026 121.9(8)
C048 C028 C026 122.8(8)
C038 C029 C4 121.6(8)
C021 C030 C054 120.9(10)
C035 C031 C4 121.2(8)
C037 C032 C043 117.4(8)
C037 C032 C045 120.6(10)
C043 C032 C045 122.0(10)
C040 C034 C7 122.6(9)
C031 C035 C044 120.1(8)
O5 C036 O6 127.4(18)
O5 C036 C057 112.5(17)
O6 C036 C057 120.0(17)
C032 C037 C024 120.9(9)
C044 C038 C029 121.2(9)
C053 C039 C052 122.5(11)
C053 C039 N6 117.1(15)
C052 C039 N6 120.4(14)
C034 C040 C042 119.5(9)
C051 C041 C026 120.4(10)
C027 C042 C040 120.4(9)
C025 C043 C032 122.2(9)
C038 C044 C035 118.9(9)
C038 C044 C059 121.9(11)
C035 C044 C059 119.2(10)
C020 C046 C053 120.8(10)
C020 C047 C052 120.3(11)
C050 C048 C028 120.6(10)
C058 C049 C021 121.6(11)
C048 C050 C051 119.6(10)
C041 C051 C050 121.3(10)
C039 C052 C047 118.0(10)
C039 C053 C046 118.3(12)
C057 C054 C030 116.2(11)
C058 C057 C054 123.8(11)
C058 C057 C036 123.8(14)
C054 C057 C036 112.4(15)
C057 C058 C049 117.8(12)
O8 N6 O9 125.9(15)
O8 N6 C039 114.9(18)
O9 N6 C039 119.0(17)

loop_
_geom_bond_atom_site_label_1
_geom_bond_atom_site_label_2
_geom_bond_distance
S001 O005 1.428(5)
S001 O006 1.429(5)
S001 N4 1.598(6)
S001 C021 1.756(9)
S002 O004 1.429(5)
S002 O003 1.439(5)
S002 N2 1.590(6)
S002 C020 1.758(9)
O007 C6 1.384(9)
O007 C022 1.431(9)
O1 C028 1.374(10)
O1 C023 1.434(9)
N2 C8 1.474(9)
N4 C2 1.473(9)
C2 C3 1.519(10)
C2 C023 1.518(10)
C7 C6 1.389(11)
C7 C034 1.394(11)
C7 C1 1.522(10)
C4 C029 1.371(11)
C4 C031 1.391(11)
C4 C3 1.513(10)
C8 C1 1.506(10)
C8 C022 1.509(10)
C5 C024 1.366(10)
C5 C025 1.377(11)
C5 C1 1.520(10)
C3 C026 1.497(11)
C6 C027 1.391(11)
C020 C047 1.362(12)
C020 C046 1.361(12)
C021 C030 1.339(12)
C021 C049 1.368(12)
C024 C037 1.376(11)
C025 C043 1.359(12)
C026 C028 1.388(11)
C026 C041 1.410(11)
C027 C042 1.355(13)
C028 C048 1.386(12)
C029 C038 1.356(12)
C030 C054 1.393(14)
C031 C035 1.360(12)
C032 C037 1.354(12)
C032 C043 1.368(12)
C032 C045 1.564(13)
C034 C040 1.372(12)
C035 C044 1.379(13)
C036 O5 1.190(16)
C036 O6 1.201(17)
C036 C057 1.550(18)
C038 C044 1.347(12)
C039 C053 1.355(15)
C039 C052 1.368(15)
C039 N6 1.547(16)
C040 C042 1.379(14)
C041 C051 1.364(14)
C044 C059 1.584(14)
C046 C053 1.369(14)
C047 C052 1.379(15)
C048 C050 1.302(14)
C049 C058 1.355(15)
C050 C051 1.394(15)
C054 C057 1.383(16)
C057 C058 1.333(16)
N6 O8 1.201(17)
N6 O9 1.211(18)
